data_2219007
loop_
_publ_author_name
'Suo, Jianlan'

_publ_section_title Bis{\m-4-chloro-2-[(2-pyridylethyl)iminomethyl]phenolato}bis[chloridocopper(II)]
_journal_coeditor_code GW2043
_journal_issue 8
_journal_name_full 'Acta Crystallographica Section E'
_journal_page_first m1046
_journal_paper_doi 10.1107/S1600536808022162
_journal_volume 64
_journal_year 2008
_chemical_formula_iupac '[Cu2 (C14 H12 Cl1 N2 O)2 Cl2]'
_chemical_formula_sum 'C28 H24 Cl4 Cu2 N4 O2'
_chemical_formula_weight 717.39
_chemical_name_systematic Bis{\m-4-chloro-2-[(2-pyridylethyl)iminomethyl]phenolato}bis[chloridocopper(II)]
_space_group_IT_number 14
_symmetry_cell_setting monoclinic
_symmetry_space_group_name_Hall '-P 2ybc'
_symmetry_space_group_name_H-M 'P 1 21/c 1'
_atom_sites_solution_hydrogens geom
_atom_sites_solution_primary direct
_atom_sites_solution_secondary difmap
_audit_creation_method SHELXL-97
_cell_angle_alpha 90.00
_cell_angle_beta 96.0390(10)
_cell_angle_gamma 90.00
_cell_formula_units_Z 2
_cell_length_a 9.9703(10)
_cell_length_b 9.0119(11)
_cell_length_c 16.5018(16)
_cell_measurement_reflns_used 3383
_cell_measurement_temperature 298(2)
_cell_measurement_theta_max 28.069
_cell_measurement_theta_min 2.286
_cell_volume 1474.5(3)
_computing_cell_refinement 'SAINT (Siemens, 1996)'
_computing_data_collection 'SMART (Siemens, 1996)'
_computing_data_reduction 'SAINT (Siemens, 1996)'
_computing_molecular_graphics 'SHELXTL (Sheldrick, 2008)'
_computing_publication_material 'SHELXTL (Sheldrick, 2008)'
_computing_structure_refinement 'SHELXL97 (Sheldrick, 2008)'
_computing_structure_solution 'SHELXS97 (Sheldrick, 2008)'
_diffrn_ambient_temperature 298(2)
_diffrn_measured_fraction_theta_full 0.998
_diffrn_measured_fraction_theta_max 0.998
_diffrn_measurement_device_type 'Bruker SMART CCD area-detector'
_diffrn_measurement_method '\f and \w'
_diffrn_radiation_monochromator graphite
_diffrn_radiation_source 'fine-focus sealed tube'
_diffrn_radiation_type MoK\a
_diffrn_radiation_wavelength 0.71073
_diffrn_reflns_av_R_equivalents 0.0346
_diffrn_reflns_av_sigmaI/netI 0.0388
_diffrn_reflns_limit_h_max 11
_diffrn_reflns_limit_h_min -11
_diffrn_reflns_limit_k_max 10
_diffrn_reflns_limit_k_min -10
_diffrn_reflns_limit_l_max 19
_diffrn_reflns_limit_l_min -14
_diffrn_reflns_number 7139
_diffrn_reflns_theta_full 25.01
_diffrn_reflns_theta_max 25.01
_diffrn_reflns_theta_min 2.05
_exptl_absorpt_coefficient_mu 1.838
_exptl_absorpt_correction_T_max 0.9572
_exptl_absorpt_correction_T_min 0.4601
_exptl_absorpt_correction_type multi-scan
_exptl_absorpt_process_details '(SADABS; Sheldrick, 1996)'
_exptl_crystal_colour brown
_exptl_crystal_density_diffrn 1.616
_exptl_crystal_density_method 'not measured'
_exptl_crystal_description block
_exptl_crystal_F_000 724
_exptl_crystal_size_max 0.50
_exptl_crystal_size_mid 0.42
_exptl_crystal_size_min 0.02
_refine_diff_density_max 0.375
_refine_diff_density_min -0.321
_refine_ls_extinction_method none
_refine_ls_goodness_of_fit_ref 1.049
_refine_ls_hydrogen_treatment constr
_refine_ls_matrix_type full
_refine_ls_number_parameters 181
_refine_ls_number_reflns 2587
_refine_ls_number_restraints 0
_refine_ls_restrained_S_all 1.049
_refine_ls_R_factor_all 0.0435
_refine_ls_R_factor_gt 0.0306
_refine_ls_shift/su_max 0.001
_refine_ls_shift/su_mean 0.000
_refine_ls_structure_factor_coef Fsqd
_refine_ls_weighting_details 'calc w=1/[\s^2^(Fo^2^)+(0.0359P)^2^+0.6685P] where P=(Fo^2^+2Fc^2^)/3'
_refine_ls_weighting_scheme calc
_refine_ls_wR_factor_gt 0.0731
_refine_ls_wR_factor_ref 0.0815
_reflns_number_gt 2101
_reflns_number_total 2587
_reflns_threshold_expression I>2\s(I)
_cod_data_source_file gw2043.cif
_cod_data_source_block I
_cod_depositor_comments
;
The following automatic conversions were performed:
'_symmetry_cell_setting' value 'Monoclinic' changed to 'monoclinic'
according to '/home/saulius/struct/CIF-dictionaries/cif_core.dic'
dictionary named 'cif_core.dic' version 2.4.1 from 2010-06-29.

Automatic conversion script
Id: cif_fix_enum 1527 2010-12-29 10:47:43Z saulius 

The following automatic conversions were performed:

'_symmetry_cell_setting' value 'Monoclinic' changed to 'monoclinic'
according to /home/saulius/struct/CIF-dictionaries/cif_core.dic
dictionary named 'cif_core.dic' version 2.4.1 from 2010-06-29.

Automatic conversion script
Id: cif_fix_values 1715 2011-07-08 13:25:40Z adriana 
;
_cod_original_sg_symbol_H-M 'P 21/c'
_cod_database_code 2219007
_cod_database_fobs_code 2219007

loop_
_symmetry_equiv_pos_as_xyz
'x, y, z'
'-x, y+1/2, -z+1/2'
'-x, -y, -z'
'x, -y-1/2, z-1/2'

loop_
_atom_site_type_symbol
_atom_site_label
_atom_site_fract_x
_atom_site_fract_y
_atom_site_fract_z
_atom_site_U_iso_or_equiv
_atom_site_adp_type
_atom_site_calc_flag
_atom_site_refinement_flags
_atom_site_occupancy
Cu Cu1 0.40654(3) 0.92113(4) 0.05596(2) 0.03066(13) Uani d . 1
Cl Cl1 1.06351(9) 0.91583(13) 0.29917(6) 0.0704(3) Uani d . 1
Cl Cl2 0.29315(9) 1.11255(9) 0.11335(5) 0.0489(2) Uani d . 1
N N1 0.3451(2) 0.7177(2) 0.01064(14) 0.0326(5) Uani d . 1
N N2 0.4538(2) 0.8209(2) 0.16031(13) 0.0328(5) Uani d . 1
O O1 0.60250(18) 0.9870(2) 0.05178(11) 0.0332(5) Uani d . 1
C C1 0.3444(3) 0.7399(4) 0.19511(18) 0.0451(8) Uani d . 1
H H1A 0.3116 0.7990 0.2380 0.054 Uiso calc R 1
H H1B 0.3796 0.6477 0.2191 0.054 Uiso calc R 1
C C2 0.2278(3) 0.7060(3) 0.13033(19) 0.0431(8) Uani d . 1
H H2A 0.1642 0.6415 0.1538 0.052 Uiso calc R 1
H H2B 0.1814 0.7979 0.1147 0.052 Uiso calc R 1
C C3 0.2706(3) 0.6337(3) 0.05563(18) 0.0378(7) Uani d . 1
C C4 0.2375(4) 0.4895(4) 0.0332(2) 0.0553(9) Uani d . 1
H H4 0.1859 0.4316 0.0648 0.066 Uiso calc R 1
C C5 0.2823(5) 0.4327(4) -0.0368(3) 0.0684(12) Uani d . 1
H H5 0.2613 0.3357 -0.0526 0.082 Uiso calc R 1
C C6 0.3568(4) 0.5184(4) -0.0824(2) 0.0557(10) Uani d . 1
H H6 0.3866 0.4812 -0.1300 0.067 Uiso calc R 1
C C7 0.3882(3) 0.6617(3) -0.05733(18) 0.0423(8) Uani d . 1
H H7 0.4401 0.7205 -0.0882 0.051 Uiso calc R 1
C C8 0.5714(3) 0.8170(3) 0.19992(16) 0.0346(7) Uani d . 1
H H8 0.5789 0.7624 0.2480 0.042 Uiso calc R 1
C C9 0.6936(3) 0.8864(3) 0.17933(16) 0.0304(6) Uani d . 1
C C10 0.7074(3) 0.9662(3) 0.10664(16) 0.0304(6) Uani d . 1
C C11 0.8341(3) 1.0216(3) 0.09434(18) 0.0392(7) Uani d . 1
H H11 0.8453 1.0702 0.0458 0.047 Uiso calc R 1
C C12 0.9435(3) 1.0062(4) 0.15249(19) 0.0429(8) Uani d . 1
H H12 1.0267 1.0463 0.1439 0.051 Uiso calc R 1
C C13 0.9277(3) 0.9303(3) 0.22358(19) 0.0418(8) Uani d . 1
C C14 0.8076(3) 0.8687(3) 0.23679(18) 0.0387(7) Uani d . 1
H H14 0.8005 0.8144 0.2841 0.046 Uiso calc R 1

loop_
_atom_site_aniso_label
_atom_site_aniso_U_11
_atom_site_aniso_U_22
_atom_site_aniso_U_33
_atom_site_aniso_U_12
_atom_site_aniso_U_13
_atom_site_aniso_U_23
Cu1 0.0349(2) 0.0311(2) 0.02574(19) -0.00498(15) 0.00216(14) 0.00274(14)
Cl1 0.0410(5) 0.1083(9) 0.0574(6) 0.0051(5) -0.0164(4) 0.0100(5)
Cl2 0.0554(5) 0.0391(5) 0.0541(5) 0.0034(4) 0.0150(4) -0.0099(4)
N1 0.0365(14) 0.0285(13) 0.0315(13) -0.0010(11) -0.0028(10) 0.0010(10)
N2 0.0392(14) 0.0313(13) 0.0285(12) -0.0062(11) 0.0061(10) 0.0022(10)
O1 0.0299(11) 0.0400(11) 0.0286(10) -0.0046(9) -0.0018(8) 0.0094(9)
C1 0.048(2) 0.053(2) 0.0358(17) -0.0115(16) 0.0077(14) 0.0078(15)
C2 0.0405(18) 0.0408(18) 0.0485(19) -0.0105(15) 0.0071(14) 0.0110(15)
C3 0.0378(18) 0.0288(16) 0.0441(18) -0.0024(13) -0.0078(14) 0.0052(13)
C4 0.067(2) 0.0361(19) 0.059(2) -0.0146(17) -0.0094(18) 0.0057(17)
C5 0.090(3) 0.032(2) 0.077(3) -0.001(2) -0.022(2) -0.0097(19)
C6 0.073(3) 0.042(2) 0.050(2) 0.0119(19) -0.0068(18) -0.0130(17)
C7 0.0445(19) 0.0434(19) 0.0376(17) 0.0064(15) -0.0026(14) -0.0032(14)
C8 0.0470(19) 0.0328(16) 0.0236(14) 0.0004(14) 0.0017(12) 0.0027(12)
C9 0.0344(16) 0.0293(15) 0.0270(15) -0.0006(12) 0.0009(12) -0.0026(11)
C10 0.0345(16) 0.0268(15) 0.0293(15) -0.0010(12) 0.0006(12) -0.0015(11)
C11 0.0358(18) 0.0423(18) 0.0393(17) -0.0025(14) 0.0028(13) 0.0081(14)
C12 0.0275(16) 0.0469(19) 0.053(2) -0.0012(14) -0.0005(14) 0.0035(16)
C13 0.0336(18) 0.0494(19) 0.0402(18) 0.0040(15) -0.0070(13) -0.0002(15)
C14 0.0416(19) 0.0407(17) 0.0321(16) 0.0058(14) -0.0031(13) 0.0030(13)

loop_
_atom_type_symbol
_atom_type_description
_atom_type_scat_dispersion_real
_atom_type_scat_dispersion_imag
_atom_type_scat_source
C C 0.0033 0.0016 'International Tables Vol C Tables 4.2.6.8 and 6.1.1.4'
H H 0.0000 0.0000 'International Tables Vol C Tables 4.2.6.8 and 6.1.1.4'
N N 0.0061 0.0033 'International Tables Vol C Tables 4.2.6.8 and 6.1.1.4'
O O 0.0106 0.0060 'International Tables Vol C Tables 4.2.6.8 and 6.1.1.4'
Cu Cu 0.3201 1.2651 'International Tables Vol C Tables 4.2.6.8 and 6.1.1.4'
Cl Cl 0.1484 0.1585 'International Tables Vol C Tables 4.2.6.8 and 6.1.1.4'

loop_
_geom_angle_atom_site_label_1
_geom_angle_atom_site_label_2
_geom_angle_atom_site_label_3
_geom_angle_site_symmetry_1
_geom_angle_site_symmetry_3
_geom_angle
O1 Cu1 N2 3_675 . 168.33(9)
O1 Cu1 N1 3_675 . 93.65(9)
N2 Cu1 N1 . . 86.74(9)
O1 Cu1 O1 3_675 . 78.44(8)
N2 Cu1 O1 . . 91.22(8)
N1 Cu1 O1 . . 119.75(9)
O1 Cu1 Cl2 3_675 . 94.50(6)
N2 Cu1 Cl2 . . 93.82(7)
N1 Cu1 Cl2 . . 132.43(7)
O1 Cu1 Cl2 . . 107.80(6)
C3 N1 C7 . . 119.7(3)
C3 N1 Cu1 . . 117.75(19)
C7 N1 Cu1 . . 122.2(2)
C8 N2 C1 . . 117.5(2)
C8 N2 Cu1 . . 125.7(2)
C1 N2 Cu1 . . 116.79(18)
C10 O1 Cu1 . 3_675 129.79(18)
C10 O1 Cu1 . . 128.60(17)
Cu1 O1 Cu1 3_675 . 101.56(8)
N2 C1 C2 . . 111.4(2)
N2 C1 H1A . . 109.3
C2 C1 H1A . . 109.3
N2 C1 H1B . . 109.3
C2 C1 H1B . . 109.3
H1A C1 H1B . . 108.0
C3 C2 C1 . . 113.7(3)
C3 C2 H2A . . 108.8
C1 C2 H2A . . 108.8
C3 C2 H2B . . 108.8
C1 C2 H2B . . 108.8
H2A C2 H2B . . 107.7
N1 C3 C4 . . 121.0(3)
N1 C3 C2 . . 115.7(3)
C4 C3 C2 . . 123.3(3)
C5 C4 C3 . . 118.9(4)
C5 C4 H4 . . 120.5
C3 C4 H4 . . 120.5
C6 C5 C4 . . 119.9(3)
C6 C5 H5 . . 120.0
C4 C5 H5 . . 120.0
C5 C6 C7 . . 119.1(3)
C5 C6 H6 . . 120.4
C7 C6 H6 . . 120.4
N1 C7 C6 . . 121.3(3)
N1 C7 H7 . . 119.3
C6 C7 H7 . . 119.3
N2 C8 C9 . . 128.2(3)
N2 C8 H8 . . 115.9
C9 C8 H8 . . 115.9
C14 C9 C10 . . 118.9(3)
C14 C9 C8 . . 115.7(3)
C10 C9 C8 . . 125.4(2)
O1 C10 C11 . . 120.9(3)
O1 C10 C9 . . 120.7(3)
C11 C10 C9 . . 118.4(3)
C12 C11 C10 . . 121.6(3)
C12 C11 H11 . . 119.2
C10 C11 H11 . . 119.2
C13 C12 C11 . . 119.2(3)
C13 C12 H12 . . 120.4
C11 C12 H12 . . 120.4
C14 C13 C12 . . 121.3(3)
C14 C13 Cl1 . . 119.0(2)
C12 C13 Cl1 . . 119.6(3)
C13 C14 C9 . . 120.5(3)
C13 C14 H14 . . 119.7
C9 C14 H14 . . 119.7

loop_
_geom_bond_atom_site_label_1
_geom_bond_atom_site_label_2
_geom_bond_site_symmetry_2
_geom_bond_distance
_geom_bond_publ_flag
Cu1 O1 3_675 1.9547(18) y
Cu1 N2 . 1.958(2) y
Cu1 N1 . 2.049(2) ?
Cu1 O1 . 2.0500(19) ?
Cu1 Cl2 . 2.3187(9) y
Cl1 C13 . 1.747(3) ?
N1 C3 . 1.339(4) ?
N1 C7 . 1.341(4) ?
N2 C8 . 1.282(4) ?
N2 C1 . 1.478(4) ?
O1 C10 . 1.323(3) ?
O1 Cu1 3_675 1.9547(18) ?
C1 C2 . 1.525(4) ?
C1 H1A . 0.9700 ?
C1 H1B . 0.9700 ?
C2 C3 . 1.495(4) ?
C2 H2A . 0.9700 ?
C2 H2B . 0.9700 ?
C3 C4 . 1.382(4) ?
C4 C5 . 1.381(5) ?
C4 H4 . 0.9300 ?
C5 C6 . 1.353(6) ?
C5 H5 . 0.9300 ?
C6 C7 . 1.382(5) ?
C6 H6 . 0.9300 ?
C7 H7 . 0.9300 ?
C8 C9 . 1.441(4) ?
C8 H8 . 0.9300 ?
C9 C14 . 1.411(4) ?
C9 C10 . 1.417(4) ?
C10 C11 . 1.392(4) ?
C11 C12 . 1.382(4) ?
C11 H11 . 0.9300 ?
C12 C13 . 1.381(4) ?
C12 H12 . 0.9300 ?
C13 C14 . 1.358(4) ?
C14 H14 . 0.9300 ?

loop_
_geom_torsion_atom_site_label_1
_geom_torsion_atom_site_label_2
_geom_torsion_atom_site_label_3
_geom_torsion_atom_site_label_4
_geom_torsion_site_symmetry_1
_geom_torsion_site_symmetry_4
_geom_torsion
O1 Cu1 N1 C3 3_675 . -146.8(2)
N2 Cu1 N1 C3 . . 44.9(2)
O1 Cu1 N1 C3 . . 134.4(2)
Cl2 Cu1 N1 C3 . . -47.3(2)
O1 Cu1 N1 C7 3_675 . 40.0(2)
N2 Cu1 N1 C7 . . -128.3(2)
O1 Cu1 N1 C7 . . -38.7(2)
Cl2 Cu1 N1 C7 . . 139.5(2)
O1 Cu1 N2 C8 3_675 . 28.7(6)
N1 Cu1 N2 C8 . . 121.0(2)
O1 Cu1 N2 C8 . . 1.2(2)
Cl2 Cu1 N2 C8 . . -106.7(2)
O1 Cu1 N2 C1 3_675 . -149.7(4)
N1 Cu1 N2 C1 . . -57.5(2)
O1 Cu1 N2 C1 . . -177.2(2)
Cl2 Cu1 N2 C1 . . 74.8(2)
O1 Cu1 O1 C10 3_675 . -177.4(3)
N2 Cu1 O1 C10 . . -2.9(2)
N1 Cu1 O1 C10 . . -89.8(2)
Cl2 Cu1 O1 C10 . . 91.5(2)
O1 Cu1 O1 Cu1 3_675 3_675 0.0
N2 Cu1 O1 Cu1 . 3_675 174.53(10)
N1 Cu1 O1 Cu1 . 3_675 87.59(11)
Cl2 Cu1 O1 Cu1 . 3_675 -91.06(8)
C8 N2 C1 C2 . . -159.3(3)
Cu1 N2 C1 C2 . . 19.3(3)
N2 C1 C2 C3 . . 50.8(4)
C7 N1 C3 C4 . . 0.2(4)
Cu1 N1 C3 C4 . . -173.1(2)
C7 N1 C3 C2 . . 179.8(3)
Cu1 N1 C3 C2 . . 6.5(3)
C1 C2 C3 N1 . . -66.8(3)
C1 C2 C3 C4 . . 112.9(3)
N1 C3 C4 C5 . . -0.2(5)
C2 C3 C4 C5 . . -179.8(3)
C3 C4 C5 C6 . . -0.3(6)
C4 C5 C6 C7 . . 0.7(6)
C3 N1 C7 C6 . . 0.2(4)
Cu1 N1 C7 C6 . . 173.2(2)
C5 C6 C7 N1 . . -0.7(5)
C1 N2 C8 C9 . . -179.8(3)
Cu1 N2 C8 C9 . . 1.8(4)
N2 C8 C9 C14 . . 177.1(3)
N2 C8 C9 C10 . . -4.4(5)
Cu1 O1 C10 C11 3_675 . 4.6(4)
Cu1 O1 C10 C11 . . -178.7(2)
Cu1 O1 C10 C9 3_675 . -175.26(18)
Cu1 O1 C10 C9 . . 1.4(4)
C14 C9 C10 O1 . . -179.1(3)
C8 C9 C10 O1 . . 2.5(4)
C14 C9 C10 C11 . . 1.1(4)
C8 C9 C10 C11 . . -177.4(3)
O1 C10 C11 C12 . . 177.3(3)
C9 C10 C11 C12 . . -2.9(4)
C10 C11 C12 C13 . . 1.8(5)
C11 C12 C13 C14 . . 1.1(5)
C11 C12 C13 Cl1 . . -177.7(2)
C12 C13 C14 C9 . . -2.9(5)
Cl1 C13 C14 C9 . . 175.9(2)
C10 C9 C14 C13 . . 1.7(4)
C8 C9 C14 C13 . . -179.7(3)
